data_4121883
loop_
_publ_author_name
'Surendra, Karavadhi'
'Qiu, Wenwei'
'Corey, E. J.'

_publ_section_title
;
 A Powerful New Construction of Complex Chiral Polycycles by an
 Indium(III)-Catalyzed Cationic Cascade
;
_journal_coden_ASTM JACSAT
_journal_issue 25
_journal_name_full 'Journal of the American Chemical Society'
_journal_page_first 9724
_journal_page_last 9726
_journal_paper_doi 10.1021/ja204142n
_journal_volume 133
_journal_year 2011
_chemical_absolute_configuration ad
_chemical_formula_sum 'C31 H44 O Si'
_chemical_formula_weight 460.75
_space_group_IT_number 4
_symmetry_cell_setting monoclinic
_symmetry_space_group_name_Hall 'P 2yb'
_symmetry_space_group_name_H-M 'P 1 21 1'
_atom_sites_solution_hydrogens geom
_atom_sites_solution_primary direct
_atom_sites_solution_secondary difmap
_audit_creation_method SHELXL-97
_cell_angle_alpha 90.00
_cell_angle_beta 96.464(3)
_cell_angle_gamma 90.00
_cell_formula_units_Z 4
_cell_length_a 7.4228(13)
_cell_length_b 17.014(3)
_cell_length_c 22.026(4)
_cell_measurement_reflns_used 9894
_cell_measurement_temperature 100(2)
_cell_measurement_theta_max 27.4
_cell_measurement_theta_min 2.21
_cell_volume 2764.0(9)
_computing_cell_refinement 'SAINT 7.46A (Bruker-AXS, 2009)'
_computing_data_collection 'APEX2 v2009.3.0 (Bruker-AXS, 2009)'
_computing_data_reduction 'SAINT 7.46A (Bruker-AXS, 2009)'
_computing_molecular_graphics 'Bruker SHELXTL'
_computing_publication_material 'Bruker SHELXTL'
_computing_structure_refinement 'SHELXL-97 (Sheldrick, 2008)'
_computing_structure_solution 'SHELXS-97 (Sheldrick, 2008)'
_diffrn_ambient_temperature 100(2)
_diffrn_measured_fraction_theta_full 0.997
_diffrn_measured_fraction_theta_max 0.997
_diffrn_measurement_device_type 'CCD area detector'
_diffrn_measurement_method 'phi and omega scans'
_diffrn_radiation_monochromator graphite
_diffrn_radiation_source 'fine-focus sealed tube'
_diffrn_radiation_type MoK\a
_diffrn_radiation_wavelength 0.71073
_diffrn_reflns_av_R_equivalents 0.0484
_diffrn_reflns_av_sigmaI/netI 0.0515
_diffrn_reflns_limit_h_max 9
_diffrn_reflns_limit_h_min -9
_diffrn_reflns_limit_k_max 22
_diffrn_reflns_limit_k_min -22
_diffrn_reflns_limit_l_max 29
_diffrn_reflns_limit_l_min -29
_diffrn_reflns_number 52672
_diffrn_reflns_theta_full 28.68
_diffrn_reflns_theta_max 28.68
_diffrn_reflns_theta_min 1.52
_exptl_absorpt_coefficient_mu 0.105
_exptl_absorpt_correction_T_max 0.9834
_exptl_absorpt_correction_T_min 0.9572
_exptl_absorpt_correction_type multi-scan
_exptl_absorpt_process_details sadabs
_exptl_crystal_colour colorless
_exptl_crystal_density_diffrn 1.107
_exptl_crystal_density_method 'not measured'
_exptl_crystal_description needle
_exptl_crystal_F_000 1008
_exptl_crystal_size_max 0.42
_exptl_crystal_size_mid 0.18
_exptl_crystal_size_min 0.16
_refine_diff_density_max 0.416
_refine_diff_density_min -0.213
_refine_diff_density_rms 0.040
_refine_ls_abs_structure_details 'Flack H D (1983), Acta Cryst. A39, 876-881'
_refine_ls_abs_structure_Flack -0.02(7)
_refine_ls_extinction_method none
_refine_ls_goodness_of_fit_ref 1.020
_refine_ls_hydrogen_treatment constr
_refine_ls_matrix_type full
_refine_ls_number_parameters 609
_refine_ls_number_reflns 14146
_refine_ls_number_restraints 1
_refine_ls_restrained_S_all 1.020
_refine_ls_R_factor_all 0.0566
_refine_ls_R_factor_gt 0.0428
_refine_ls_shift/su_max 0.000
_refine_ls_shift/su_mean 0.000
_refine_ls_structure_factor_coef Fsqd
_refine_ls_weighting_details 'calc w=1/[\s^2^(Fo^2^)+(0.0406P)^2^+0.4191P] where P=(Fo^2^+2Fc^2^)/3'
_refine_ls_weighting_scheme calc
_refine_ls_wR_factor_gt 0.0893
_refine_ls_wR_factor_ref 0.0959
_reflns_number_gt 11901
_reflns_number_total 14146
_reflns_threshold_expression >2sigma(I)
_cod_duplicate_entry 4106333
_cod_data_source_file ja204142n_si_001.cif
_cod_data_source_block EJCorey1
_cod_depositor_comments
;
The following automatic conversions were performed:

'_symmetry_cell_setting' value 'Monoclinic' changed to 'monoclinic'
according to
/usr/data/users/saulius/automatic-downloads/retrospective/ACS/lib/dictionaries/cif_core.dic
dictionary named 'cif_core.dic' version 2.4.2 from 2011-04-26.

Automatic conversion script
Id: cif_fix_values 2281 2013-09-26 08:29:07Z andrius 

 Updated bibliographic information.

 Antanas Vaitkus,
 2019-10-11

 Marked entry as a duplicate of entry 4106333.

 Antanas Vaitkus,
 2019-10-11
;
_cod_original_cell_volume 2764.0(8)
_cod_original_sg_symbol_H-M P21
_cod_database_code 4121883

loop_
_symmetry_equiv_pos_as_xyz
'x, y, z'
'-x, y+1/2, -z'

loop_
_atom_site_label
_atom_site_type_symbol
_atom_site_fract_x
_atom_site_fract_y
_atom_site_fract_z
_atom_site_U_iso_or_equiv
_atom_site_adp_type
_atom_site_occupancy
_atom_site_symmetry_multiplicity
_atom_site_calc_flag
_atom_site_refinement_flags
Si1 Si 0.64666(7) 0.65307(3) -0.05169(2) 0.02309(11) Uani 1 1 d .
O1 O 0.72874(16) 0.72942(7) -0.01144(5) 0.0235(3) Uani 1 1 d .
C1 C 0.6465(2) 0.80464(10) -0.00288(8) 0.0224(4) Uani 1 1 d .
H1 H 0.6005 0.8277 -0.0434 0.027 Uiso 1 1 calc R
C2 C 0.4919(2) 0.79686(10) 0.03634(8) 0.0216(4) Uani 1 1 d .
C3 C 0.5518(2) 0.76674(9) 0.09993(7) 0.0178(3) Uani 1 1 d .
H3 H 0.6167 0.7162 0.0942 0.021 Uiso 1 1 calc R
C4 C 0.3985(2) 0.74622(11) 0.13817(8) 0.0217(4) Uani 1 1 d .
H4A H 0.3110 0.7108 0.1145 0.026 Uiso 1 1 calc R
H4B H 0.3335 0.7948 0.1475 0.026 Uiso 1 1 calc R
C5 C 0.4738(2) 0.70592(10) 0.19803(8) 0.0205(3) Uani 1 1 d .
H5A H 0.5298 0.6553 0.1883 0.025 Uiso 1 1 calc R
H5B H 0.3722 0.6943 0.2221 0.025 Uiso 1 1 calc R
C6 C 0.6165(2) 0.75615(9) 0.23742(8) 0.0176(3) Uani 1 1 d .
C7 C 0.7082(2) 0.70795(9) 0.29163(7) 0.0172(3) Uani 1 1 d .
C8 C 0.5965(2) 0.65772(10) 0.32374(8) 0.0209(3) Uani 1 1 d .
H8 H 0.4710 0.6538 0.3097 0.025 Uiso 1 1 calc R
C9 C 0.6637(2) 0.61533(10) 0.37365(8) 0.0218(4) Uani 1 1 d .
H9 H 0.5850 0.5825 0.3935 0.026 Uiso 1 1 calc R
C10 C 0.8501(2) 0.61975(10) 0.39624(8) 0.0209(4) Uani 1 1 d .
C11 C 0.9221(3) 0.57943(10) 0.44994(9) 0.0263(4) Uani 1 1 d .
H11 H 0.8449 0.5466 0.4705 0.032 Uiso 1 1 calc R
C12 C 1.1005(3) 0.58689(11) 0.47271(9) 0.0300(4) Uani 1 1 d .
H12 H 1.1460 0.5604 0.5092 0.036 Uiso 1 1 calc R
C13 C 1.2165(3) 0.63411(10) 0.44166(8) 0.0267(4) Uani 1 1 d .
H13 H 1.3408 0.6388 0.4571 0.032 Uiso 1 1 calc R
C14 C 1.1515(2) 0.67347(10) 0.38922(8) 0.0224(4) Uani 1 1 d .
H14 H 1.2323 0.7043 0.3687 0.027 Uiso 1 1 calc R
C15 C 0.9655(2) 0.66898(9) 0.36503(7) 0.0189(3) Uani 1 1 d .
C16 C 0.8911(2) 0.71343(10) 0.31225(8) 0.0188(3) Uani 1 1 d .
C17 C 1.0180(2) 0.76545(10) 0.28034(8) 0.0212(4) Uani 1 1 d .
H17A H 1.0978 0.7316 0.2584 0.025 Uiso 1 1 calc R
H17B H 1.0960 0.7955 0.3116 0.025 Uiso 1 1 calc R
C18 C 0.9190(2) 0.82334(10) 0.23479(8) 0.0213(4) Uani 1 1 d .
H18A H 0.8696 0.8674 0.2572 0.026 Uiso 1 1 calc R
H18B H 1.0052 0.8452 0.2080 0.026 Uiso 1 1 calc R
C19 C 0.7649(2) 0.78130(9) 0.19604(7) 0.0167(3) Uani 1 1 d .
H19 H 0.8193 0.7308 0.1837 0.020 Uiso 1 1 calc R
C20 C 0.6960(2) 0.82259(9) 0.13458(8) 0.0185(3) Uani 1 1 d .
C21 C 0.8549(2) 0.82889(10) 0.09456(8) 0.0210(4) Uani 1 1 d .
H21A H 0.9461 0.8662 0.1141 0.025 Uiso 1 1 calc R
H21B H 0.9139 0.7768 0.0931 0.025 Uiso 1 1 calc R
C22 C 0.7954(2) 0.85650(10) 0.02874(8) 0.0239(4) Uani 1 1 d .
H22A H 0.7511 0.9113 0.0296 0.029 Uiso 1 1 calc R
H22B H 0.9012 0.8557 0.0051 0.029 Uiso 1 1 calc R
C23 C 0.3237(3) 0.81704(12) 0.01532(9) 0.0327(4) Uani 1 1 d .
H23A H 0.2296 0.8130 0.0410 0.039 Uiso 1 1 calc R
H23B H 0.2975 0.8355 -0.0254 0.039 Uiso 1 1 calc R
C24 C 0.5173(2) 0.82462(10) 0.26696(8) 0.0235(4) Uani 1 1 d .
H24A H 0.4299 0.8491 0.2360 0.035 Uiso 1 1 calc R
H24B H 0.6063 0.8639 0.2834 0.035 Uiso 1 1 calc R
H24C H 0.4534 0.8039 0.3001 0.035 Uiso 1 1 calc R
C25 C 0.6213(3) 0.90593(10) 0.14336(8) 0.0262(4) Uani 1 1 d .
H25A H 0.5998 0.9323 0.1036 0.039 Uiso 1 1 calc R
H25B H 0.7095 0.9361 0.1704 0.039 Uiso 1 1 calc R
H25C H 0.5071 0.9023 0.1616 0.039 Uiso 1 1 calc R
C26 C 0.5113(3) 0.58913(13) -0.00486(10) 0.0359(5) Uani 1 1 d .
H26A H 0.5859 0.5740 0.0329 0.054 Uiso 1 1 calc R
H26B H 0.4724 0.5419 -0.0282 0.054 Uiso 1 1 calc R
H26C H 0.4044 0.6180 0.0053 0.054 Uiso 1 1 calc R
C27 C 0.5012(3) 0.68554(13) -0.12217(9) 0.0364(5) Uani 1 1 d .
H27A H 0.4000 0.7171 -0.1106 0.055 Uiso 1 1 calc R
H27B H 0.4538 0.6393 -0.1453 0.055 Uiso 1 1 calc R
H27C H 0.5737 0.7172 -0.1476 0.055 Uiso 1 1 calc R
C28 C 0.8573(3) 0.60099(11) -0.07128(9) 0.0276(4) Uani 1 1 d .
C29 C 0.8087(3) 0.53141(13) -0.11446(11) 0.0424(5) Uani 1 1 d .
H29A H 0.7341 0.4938 -0.0947 0.064 Uiso 1 1 calc R
H29B H 0.9201 0.5055 -0.1239 0.064 Uiso 1 1 calc R
H29C H 0.7408 0.5505 -0.1523 0.064 Uiso 1 1 calc R
C30 C 0.9780(3) 0.65947(12) -0.10190(10) 0.0352(5) Uani 1 1 d .
H30A H 0.9115 0.6795 -0.1397 0.053 Uiso 1 1 calc R
H30B H 1.0883 0.6327 -0.1114 0.053 Uiso 1 1 calc R
H30C H 1.0108 0.7034 -0.0740 0.053 Uiso 1 1 calc R
C31 C 0.9663(3) 0.57012(14) -0.01253(11) 0.0426(5) Uani 1 1 d .
H31A H 0.9942 0.6138 0.0160 0.064 Uiso 1 1 calc R
H31B H 1.0795 0.5464 -0.0226 0.064 Uiso 1 1 calc R
H31C H 0.8947 0.5306 0.0064 0.064 Uiso 1 1 calc R
Si2 Si 0.14441(7) 0.43371(3) 0.22232(2) 0.02287(11) Uani 1 1 d .
O2 O 0.09092(17) 0.35969(7) 0.26512(6) 0.0249(3) Uani 1 1 d .
C41 C 0.1950(3) 0.28988(10) 0.28216(9) 0.0267(4) Uani 1 1 d .
H41 H 0.2166 0.2601 0.2445 0.032 Uiso 1 1 calc R
C42 C 0.3750(3) 0.30916(10) 0.31832(8) 0.0244(4) Uani 1 1 d .
C43 C 0.3566(2) 0.34818(10) 0.37912(8) 0.0199(3) Uani 1 1 d .
H43 H 0.2773 0.3951 0.3694 0.024 Uiso 1 1 calc R
C44 C 0.5326(2) 0.38023(11) 0.41274(8) 0.0232(4) Uani 1 1 d .
H44A H 0.5929 0.4146 0.3849 0.028 Uiso 1 1 calc R
H44B H 0.6153 0.3360 0.4251 0.028 Uiso 1 1 calc R
C45 C 0.4956(2) 0.42708(10) 0.46949(7) 0.0221(3) Uani 1 1 d .
H45A H 0.4226 0.4740 0.4564 0.027 Uiso 1 1 calc R
H45B H 0.6124 0.4455 0.4909 0.027 Uiso 1 1 calc R
C46 C 0.3942(2) 0.37912(10) 0.51478(8) 0.0200(3) Uani 1 1 d .
C47 C 0.3358(2) 0.43287(10) 0.56582(7) 0.0219(3) Uani 1 1 d .
C48 C 0.4645(3) 0.48798(11) 0.59350(9) 0.0295(4) Uani 1 1 d .
H48 H 0.5779 0.4936 0.5778 0.035 Uiso 1 1 calc R
C49 C 0.4279(3) 0.53318(11) 0.64232(9) 0.0341(5) Uani 1 1 d .
H49 H 0.5166 0.5692 0.6600 0.041 Uiso 1 1 calc R
C50 C 0.2612(3) 0.52688(11) 0.66644(8) 0.0316(4) Uani 1 1 d .
C51 C 0.2238(4) 0.57036(12) 0.71934(10) 0.0417(6) Uani 1 1 d .
H51 H 0.3134 0.6045 0.7391 0.050 Uiso 1 1 calc R
C52 C 0.0601(4) 0.56306(13) 0.74154(10) 0.0452(6) Uani 1 1 d .
H52 H 0.0382 0.5910 0.7773 0.054 Uiso 1 1 calc R
C53 C -0.0749(3) 0.51519(13) 0.71230(10) 0.0424(6) Uani 1 1 d .
H53 H -0.1893 0.5120 0.7276 0.051 Uiso 1 1 calc R
C54 C -0.0445(3) 0.47247(11) 0.66147(9) 0.0337(5) Uani 1 1 d .
H54 H -0.1385 0.4405 0.6418 0.040 Uiso 1 1 calc R
C55 C 0.1268(3) 0.47553(10) 0.63794(8) 0.0275(4) Uani 1 1 d .
C56 C 0.1691(2) 0.42637(10) 0.58775(8) 0.0234(4) Uani 1 1 d .
C57 C 0.0270(3) 0.36844(11) 0.56120(9) 0.0304(4) Uani 1 1 d .
H57A H -0.0704 0.3974 0.5361 0.036 Uiso 1 1 calc R
H57B H -0.0277 0.3427 0.5950 0.036 Uiso 1 1 calc R
C58 C 0.1031(3) 0.30497(11) 0.52152(9) 0.0291(4) Uani 1 1 d .
H58A H 0.1756 0.2667 0.5479 0.035 Uiso 1 1 calc R
H58B H 0.0021 0.2763 0.4980 0.035 Uiso 1 1 calc R
C59 C 0.2209(2) 0.34329(10) 0.47814(8) 0.0229(4) Uani 1 1 d .
H59 H 0.1494 0.3900 0.4618 0.027 Uiso 1 1 calc R
C60 C 0.2509(2) 0.29443(9) 0.42030(8) 0.0216(4) Uani 1 1 d .
C61 C 0.0649(3) 0.27665(10) 0.38378(9) 0.0264(4) Uani 1 1 d .
H61A H -0.0029 0.2401 0.4078 0.032 Uiso 1 1 calc R
H61B H -0.0054 0.3261 0.3785 0.032 Uiso 1 1 calc R
C62 C 0.0792(3) 0.24038(11) 0.32041(9) 0.0315(4) Uani 1 1 d .
H62A H 0.1325 0.1871 0.3257 0.038 Uiso 1 1 calc R
H62B H -0.0439 0.2349 0.2984 0.038 Uiso 1 1 calc R
C63 C 0.5316(3) 0.28970(12) 0.29831(9) 0.0345(5) Uani 1 1 d .
H63A H 0.5322 0.2630 0.2604 0.041 Uiso 1 1 calc R
H63B H 0.6429 0.3025 0.3219 0.041 Uiso 1 1 calc R
C64 C 0.3502(3) 0.21530(10) 0.43577(9) 0.0295(4) Uani 1 1 d .
H64A H 0.3297 0.1798 0.4006 0.044 Uiso 1 1 calc R
H64B H 0.3030 0.1912 0.4712 0.044 Uiso 1 1 calc R
H64C H 0.4805 0.2250 0.4453 0.044 Uiso 1 1 calc R
C65 C 0.5275(3) 0.31852(11) 0.54788(8) 0.0257(4) Uani 1 1 d .
H65A H 0.5955 0.2925 0.5179 0.039 Uiso 1 1 calc R
H65B H 0.4591 0.2792 0.5683 0.039 Uiso 1 1 calc R
H65C H 0.6121 0.3457 0.5782 0.039 Uiso 1 1 calc R
C66 C 0.2820(3) 0.50795(12) 0.26951(9) 0.0334(5) Uani 1 1 d .
H66A H 0.2114 0.5285 0.3010 0.050 Uiso 1 1 calc R
H66B H 0.3139 0.5512 0.2433 0.050 Uiso 1 1 calc R
H66C H 0.3930 0.4832 0.2890 0.050 Uiso 1 1 calc R
C67 C 0.2741(3) 0.39782(13) 0.15937(9) 0.0354(5) Uani 1 1 d .
H67A H 0.3948 0.3803 0.1767 0.053 Uiso 1 1 calc R
H67B H 0.2863 0.4406 0.1303 0.053 Uiso 1 1 calc R
H67C H 0.2090 0.3538 0.1382 0.053 Uiso 1 1 calc R
C68 C -0.0803(3) 0.47761(11) 0.19041(9) 0.0278(4) Uani 1 1 d .
C69 C -0.2019(3) 0.48936(14) 0.24190(10) 0.0397(5) Uani 1 1 d .
H69A H -0.2227 0.4386 0.2609 0.060 Uiso 1 1 calc R
H69B H -0.3183 0.5119 0.2249 0.060 Uiso 1 1 calc R
H69C H -0.1421 0.5251 0.2727 0.060 Uiso 1 1 calc R
C70 C -0.0477(3) 0.55793(13) 0.16085(11) 0.0418(5) Uani 1 1 d .
H70A H 0.0086 0.5940 0.1921 0.063 Uiso 1 1 calc R
H70B H -0.1637 0.5797 0.1428 0.063 Uiso 1 1 calc R
H70C H 0.0328 0.5510 0.1289 0.063 Uiso 1 1 calc R
C71 C -0.1767(3) 0.42287(14) 0.14179(10) 0.0420(5) Uani 1 1 d .
H71A H -0.1020 0.4167 0.1081 0.063 Uiso 1 1 calc R
H71B H -0.2942 0.4455 0.1262 0.063 Uiso 1 1 calc R
H71C H -0.1955 0.3714 0.1600 0.063 Uiso 1 1 calc R

loop_
_atom_site_aniso_label
_atom_site_aniso_U_11
_atom_site_aniso_U_22
_atom_site_aniso_U_33
_atom_site_aniso_U_23
_atom_site_aniso_U_13
_atom_site_aniso_U_12
Si1 0.0195(2) 0.0302(3) 0.0198(2) -0.0029(2) 0.00349(19) -0.0037(2)
O1 0.0216(6) 0.0268(6) 0.0221(6) -0.0042(5) 0.0021(5) 0.0014(5)
C1 0.0224(9) 0.0249(9) 0.0199(9) 0.0022(7) 0.0020(7) 0.0029(7)
C2 0.0214(9) 0.0229(8) 0.0205(9) 0.0002(7) 0.0028(7) 0.0014(7)
C3 0.0153(8) 0.0192(8) 0.0192(8) -0.0011(6) 0.0034(6) 0.0000(6)
C4 0.0142(8) 0.0304(9) 0.0205(9) -0.0010(7) 0.0026(7) -0.0008(7)
C5 0.0170(8) 0.0249(8) 0.0201(8) -0.0003(7) 0.0042(7) -0.0042(7)
C6 0.0146(8) 0.0185(8) 0.0202(8) -0.0019(6) 0.0041(6) -0.0014(6)
C7 0.0170(8) 0.0187(8) 0.0164(8) -0.0033(6) 0.0039(6) -0.0012(6)
C8 0.0171(8) 0.0236(8) 0.0224(8) -0.0049(7) 0.0045(7) -0.0034(7)
C9 0.0220(9) 0.0211(8) 0.0231(9) -0.0011(7) 0.0063(7) -0.0067(7)
C10 0.0218(9) 0.0171(8) 0.0243(9) -0.0025(7) 0.0044(7) 0.0003(6)
C11 0.0311(10) 0.0181(8) 0.0299(10) 0.0044(7) 0.0046(8) 0.0002(7)
C12 0.0355(11) 0.0230(9) 0.0305(10) 0.0051(8) -0.0004(9) 0.0043(8)
C13 0.0223(9) 0.0252(9) 0.0311(10) -0.0017(7) -0.0028(8) 0.0033(7)
C14 0.0196(9) 0.0233(9) 0.0244(9) -0.0035(7) 0.0033(7) -0.0008(7)
C15 0.0195(8) 0.0192(8) 0.0183(8) -0.0042(6) 0.0030(6) 0.0001(6)
C16 0.0188(8) 0.0186(8) 0.0195(8) -0.0031(6) 0.0051(7) -0.0021(6)
C17 0.0166(8) 0.0271(9) 0.0198(9) 0.0007(7) 0.0026(7) -0.0043(7)
C18 0.0195(9) 0.0226(8) 0.0222(9) -0.0020(7) 0.0048(7) -0.0058(7)
C19 0.0150(8) 0.0176(7) 0.0177(8) -0.0010(6) 0.0027(6) -0.0027(6)
C20 0.0184(8) 0.0180(7) 0.0192(8) -0.0014(6) 0.0027(7) -0.0003(6)
C21 0.0207(9) 0.0207(8) 0.0223(9) 0.0011(7) 0.0047(7) -0.0024(7)
C22 0.0249(9) 0.0237(8) 0.0234(9) 0.0042(7) 0.0044(7) -0.0017(7)
C23 0.0252(10) 0.0458(12) 0.0272(10) 0.0078(9) 0.0028(8) 0.0060(9)
C24 0.0229(9) 0.0250(8) 0.0236(9) -0.0023(7) 0.0069(7) 0.0022(7)
C25 0.0318(10) 0.0212(8) 0.0261(9) -0.0013(7) 0.0050(8) 0.0038(7)
C26 0.0360(11) 0.0397(11) 0.0339(11) -0.0035(9) 0.0126(9) -0.0118(9)
C27 0.0284(11) 0.0531(13) 0.0263(10) -0.0037(9) -0.0026(8) -0.0046(9)
C28 0.0236(10) 0.0295(10) 0.0306(10) -0.0070(8) 0.0073(8) -0.0032(8)
C29 0.0399(13) 0.0363(11) 0.0536(14) -0.0195(10) 0.0172(11) -0.0093(10)
C30 0.0318(11) 0.0366(11) 0.0403(11) -0.0097(10) 0.0174(9) -0.0062(9)
C31 0.0367(12) 0.0433(12) 0.0474(14) 0.0000(10) 0.0038(10) 0.0080(10)
Si2 0.0217(2) 0.0257(2) 0.0211(2) -0.0057(2) 0.00221(19) -0.0002(2)
O2 0.0225(6) 0.0261(6) 0.0254(7) -0.0026(5) 0.0005(5) 0.0012(5)
C41 0.0322(10) 0.0219(9) 0.0255(10) -0.0086(7) 0.0018(8) 0.0031(8)
C42 0.0267(10) 0.0231(9) 0.0235(9) -0.0006(7) 0.0036(7) 0.0034(7)
C43 0.0190(8) 0.0199(8) 0.0212(9) -0.0003(6) 0.0036(7) 0.0014(6)
C44 0.0188(9) 0.0268(9) 0.0242(9) 0.0021(7) 0.0040(7) 0.0005(7)
C45 0.0191(8) 0.0244(8) 0.0225(9) 0.0033(7) 0.0007(7) -0.0028(7)
C46 0.0195(8) 0.0180(8) 0.0225(9) 0.0019(6) 0.0026(7) -0.0013(6)
C47 0.0282(9) 0.0184(7) 0.0190(8) 0.0056(7) 0.0019(7) 0.0026(7)
C48 0.0326(11) 0.0278(9) 0.0278(10) 0.0012(8) 0.0029(8) -0.0027(8)
C49 0.0479(13) 0.0252(9) 0.0278(10) -0.0014(8) -0.0017(9) -0.0025(9)
C50 0.0505(13) 0.0241(9) 0.0196(9) 0.0043(7) 0.0022(9) 0.0107(9)
C51 0.0700(16) 0.0260(10) 0.0279(11) -0.0003(8) 0.0007(11) 0.0155(10)
C52 0.0759(18) 0.0330(11) 0.0284(11) 0.0047(9) 0.0140(12) 0.0298(12)
C53 0.0581(15) 0.0384(12) 0.0338(12) 0.0112(9) 0.0190(11) 0.0271(11)
C54 0.0459(13) 0.0283(10) 0.0283(10) 0.0080(8) 0.0096(9) 0.0146(9)
C55 0.0379(11) 0.0223(9) 0.0228(9) 0.0087(7) 0.0064(8) 0.0103(8)
C56 0.0310(10) 0.0196(8) 0.0198(8) 0.0058(7) 0.0041(7) 0.0043(7)
C57 0.0265(10) 0.0359(11) 0.0306(10) 0.0010(8) 0.0116(8) -0.0008(8)
C58 0.0294(10) 0.0252(9) 0.0333(11) 0.0022(8) 0.0069(8) -0.0047(8)
C59 0.0184(9) 0.0232(9) 0.0274(9) -0.0010(7) 0.0044(7) -0.0015(7)
C60 0.0230(9) 0.0165(8) 0.0256(9) -0.0002(7) 0.0046(7) -0.0011(7)
C61 0.0253(10) 0.0221(9) 0.0318(10) -0.0003(7) 0.0039(8) -0.0064(7)
C62 0.0350(11) 0.0239(9) 0.0343(11) -0.0062(8) -0.0010(9) -0.0064(8)
C63 0.0335(11) 0.0440(12) 0.0259(10) -0.0068(9) 0.0031(8) 0.0101(9)
C64 0.0371(11) 0.0202(8) 0.0317(10) 0.0006(8) 0.0062(9) 0.0029(8)
C65 0.0262(10) 0.0256(9) 0.0254(9) 0.0045(7) 0.0027(8) 0.0033(7)
C66 0.0363(11) 0.0324(10) 0.0305(11) -0.0034(8) -0.0005(9) -0.0080(9)
C67 0.0356(12) 0.0421(11) 0.0302(10) -0.0018(9) 0.0112(9) 0.0058(9)
C68 0.0255(10) 0.0307(9) 0.0268(10) -0.0026(8) 0.0014(8) 0.0034(8)
C69 0.0316(11) 0.0456(12) 0.0429(13) -0.0030(10) 0.0088(10) 0.0107(10)
C70 0.0440(13) 0.0395(12) 0.0403(13) 0.0062(10) -0.0020(10) 0.0081(10)
C71 0.0320(11) 0.0496(13) 0.0412(12) -0.0124(11) -0.0091(9) 0.0011(10)

loop_
_atom_type_symbol
_atom_type_description
_atom_type_scat_dispersion_real
_atom_type_scat_dispersion_imag
_atom_type_scat_source
C C 0.0033 0.0016 'International Tables Vol C Tables 4.2.6.8 and 6.1.1.4'
H H 0.0000 0.0000 'International Tables Vol C Tables 4.2.6.8 and 6.1.1.4'
Si Si 0.0817 0.0704 'International Tables Vol C Tables 4.2.6.8 and 6.1.1.4'
O O 0.0106 0.0060 'International Tables Vol C Tables 4.2.6.8 and 6.1.1.4'

loop_
_geom_angle_atom_site_label_1
_geom_angle_atom_site_label_2
_geom_angle_atom_site_label_3
_geom_angle
O1 Si1 C26 110.53(8)
O1 Si1 C27 110.91(9)
C26 Si1 C27 109.50(10)
O1 Si1 C28 103.12(8)
C26 Si1 C28 111.31(10)
C27 Si1 C28 111.35(9)
C1 O1 Si1 129.34(11)
O1 C1 C2 110.86(14)
O1 C1 C22 106.20(14)
C2 C1 C22 110.30(14)
O1 C1 H1 109.8
C2 C1 H1 109.8
C22 C1 H1 109.8
C23 C2 C3 125.37(16)
C23 C2 C1 121.38(16)
C3 C2 C1 113.22(14)
C2 C3 C4 115.34(14)
C2 C3 C20 111.12(13)
C4 C3 C20 112.35(13)
C2 C3 H3 105.7
C4 C3 H3 105.7
C20 C3 H3 105.7
C3 C4 C5 110.69(14)
C3 C4 H4A 109.5
C5 C4 H4A 109.5
C3 C4 H4B 109.5
C5 C4 H4B 109.5
H4A C4 H4B 108.1
C4 C5 C6 113.25(14)
C4 C5 H5A 108.9
C6 C5 H5A 108.9
C4 C5 H5B 108.9
C6 C5 H5B 108.9
H5A C5 H5B 107.7
C7 C6 C5 110.77(13)
C7 C6 C24 105.21(13)
C5 C6 C24 108.72(14)
C7 C6 C19 108.52(13)
C5 C6 C19 107.83(13)
C24 C6 C19 115.77(13)
C16 C7 C8 118.62(15)
C16 C7 C6 123.30(14)
C8 C7 C6 118.02(14)
C9 C8 C7 122.34(16)
C9 C8 H8 118.8
C7 C8 H8 118.8
C8 C9 C10 120.61(16)
C8 C9 H9 119.7
C10 C9 H9 119.7
C9 C10 C11 121.85(16)
C9 C10 C15 118.46(15)
C11 C10 C15 119.64(16)
C12 C11 C10 121.26(17)
C12 C11 H11 119.4
C10 C11 H11 119.4
C11 C12 C13 119.60(18)
C11 C12 H12 120.2
C13 C12 H12 120.2
C14 C13 C12 120.61(17)
C14 C13 H13 119.7
C12 C13 H13 119.7
C13 C14 C15 121.47(16)
C13 C14 H14 119.3
C15 C14 H14 119.3
C14 C15 C10 117.39(15)
C14 C15 C16 122.68(15)
C10 C15 C16 119.91(15)
C7 C16 C15 120.06(15)
C7 C16 C17 121.51(15)
C15 C16 C17 118.43(15)
C16 C17 C18 113.59(14)
C16 C17 H17A 108.8
C18 C17 H17A 108.8
C16 C17 H17B 108.8
C18 C17 H17B 108.8
H17A C17 H17B 107.7
C19 C18 C17 109.80(14)
C19 C18 H18A 109.7
C17 C18 H18A 109.7
C19 C18 H18B 109.7
C17 C18 H18B 109.7
H18A C18 H18B 108.2
C18 C19 C20 115.23(13)
C18 C19 C6 109.55(13)
C20 C19 C6 116.41(13)
C18 C19 H19 104.8
C20 C19 H19 104.8
C6 C19 H19 104.8
C25 C20 C21 108.32(14)
C25 C20 C19 113.12(14)
C21 C20 C19 109.14(13)
C25 C20 C3 112.56(14)
C21 C20 C3 106.65(13)
C19 C20 C3 106.82(13)
C22 C21 C20 113.53(14)
C22 C21 H21A 108.9
C20 C21 H21A 108.9
C22 C21 H21B 108.9
C20 C21 H21B 108.9
H21A C21 H21B 107.7
C1 C22 C21 111.77(14)
C1 C22 H22A 109.3
C21 C22 H22A 109.3
C1 C22 H22B 109.3
C21 C22 H22B 109.3
H22A C22 H22B 107.9
C2 C23 H23A 120.0
C2 C23 H23B 120.0
H23A C23 H23B 120.0
C6 C24 H24A 109.5
C6 C24 H24B 109.5
H24A C24 H24B 109.5
C6 C24 H24C 109.5
H24A C24 H24C 109.5
H24B C24 H24C 109.5
C20 C25 H25A 109.5
C20 C25 H25B 109.5
H25A C25 H25B 109.5
C20 C25 H25C 109.5
H25A C25 H25C 109.5
H25B C25 H25C 109.5
Si1 C26 H26A 109.5
Si1 C26 H26B 109.5
H26A C26 H26B 109.5
Si1 C26 H26C 109.5
H26A C26 H26C 109.5
H26B C26 H26C 109.5
Si1 C27 H27A 109.5
Si1 C27 H27B 109.5
H27A C27 H27B 109.5
Si1 C27 H27C 109.5
H27A C27 H27C 109.5
H27B C27 H27C 109.5
C29 C28 C31 108.79(18)
C29 C28 C30 109.49(16)
C31 C28 C30 108.13(17)
C29 C28 Si1 111.11(14)
C31 C28 Si1 109.79(14)
C30 C28 Si1 109.48(13)
C28 C29 H29A 109.5
C28 C29 H29B 109.5
H29A C29 H29B 109.5
C28 C29 H29C 109.5
H29A C29 H29C 109.5
H29B C29 H29C 109.5
C28 C30 H30A 109.5
C28 C30 H30B 109.5
H30A C30 H30B 109.5
C28 C30 H30C 109.5
H30A C30 H30C 109.5
H30B C30 H30C 109.5
C28 C31 H31A 109.5
C28 C31 H31B 109.5
H31A C31 H31B 109.5
C28 C31 H31C 109.5
H31A C31 H31C 109.5
H31B C31 H31C 109.5
O2 Si2 C66 110.53(8)
O2 Si2 C67 110.52(8)
C66 Si2 C67 109.74(10)
O2 Si2 C68 104.80(8)
C66 Si2 C68 110.16(9)
C67 Si2 C68 111.01(9)
C41 O2 Si2 128.40(11)
O2 C41 C42 111.95(14)
O2 C41 C62 106.26(15)
C42 C41 C62 110.40(16)
O2 C41 H41 109.4
C42 C41 H41 109.4
C62 C41 H41 109.4
C63 C42 C41 121.63(17)
C63 C42 C43 124.82(17)
C41 C42 C43 113.49(15)
C42 C43 C44 115.33(14)
C42 C43 C60 110.99(14)
C44 C43 C60 112.70(14)
C42 C43 H43 105.6
C44 C43 H43 105.6
C60 C43 H43 105.6
C43 C44 C45 111.02(14)
C43 C44 H44A 109.4
C45 C44 H44A 109.4
C43 C44 H44B 109.4
C45 C44 H44B 109.4
H44A C44 H44B 108.0
C44 C45 C46 113.33(14)
C44 C45 H45A 108.9
C46 C45 H45A 108.9
C44 C45 H45B 108.9
C46 C45 H45B 108.9
H45A C45 H45B 107.7
C45 C46 C47 110.64(13)
C45 C46 C65 108.81(14)
C47 C46 C65 105.49(14)
C45 C46 C59 107.71(14)
C47 C46 C59 108.89(14)
C65 C46 C59 115.29(14)
C56 C47 C48 119.10(16)
C56 C47 C46 122.75(16)
C48 C47 C46 118.05(16)
C49 C48 C47 121.41(19)
C49 C48 H48 119.3
C47 C48 H48 119.3
C48 C49 C50 120.89(19)
C48 C49 H49 119.6
C50 C49 H49 119.6
C49 C50 C55 119.04(17)
C49 C50 C51 121.8(2)
C55 C50 C51 119.1(2)
C52 C51 C50 120.4(2)
C52 C51 H51 119.8
C50 C51 H51 119.8
C51 C52 C53 120.7(2)
C51 C52 H52 119.6
C53 C52 H52 119.6
C54 C53 C52 120.7(2)
C54 C53 H53 119.6
C52 C53 H53 119.6
C53 C54 C55 120.7(2)
C53 C54 H54 119.6
C55 C54 H54 119.6
C50 C55 C54 118.23(18)
C50 C55 C56 119.44(18)
C54 C55 C56 122.30(19)
C47 C56 C55 119.97(17)
C47 C56 C57 121.99(16)
C55 C56 C57 118.04(16)
C56 C57 C58 113.14(15)
C56 C57 H57A 109.0
C58 C57 H57A 109.0
C56 C57 H57B 109.0
C58 C57 H57B 109.0
H57A C57 H57B 107.8
C59 C58 C57 109.39(15)
C59 C58 H58A 109.8
C57 C58 H58A 109.8
C59 C58 H58B 109.8
C57 C58 H58B 109.8
H58A C58 H58B 108.2
C58 C59 C60 115.61(14)
C58 C59 C46 110.03(15)
C60 C59 C46 116.43(14)
C58 C59 H59 104.4
C60 C59 H59 104.4
C46 C59 H59 104.4
C61 C60 C64 108.53(14)
C61 C60 C59 109.16(14)
C64 C60 C59 113.00(15)
C61 C60 C43 106.85(14)
C64 C60 C43 112.22(14)
C59 C60 C43 106.86(13)
C62 C61 C60 113.63(16)
C62 C61 H61A 108.8
C60 C61 H61A 108.8
C62 C61 H61B 108.8
C60 C61 H61B 108.8
H61A C61 H61B 107.7
C41 C62 C61 112.35(15)
C41 C62 H62A 109.1
C61 C62 H62A 109.1
C41 C62 H62B 109.1
C61 C62 H62B 109.1
H62A C62 H62B 107.9
C42 C63 H63A 120.0
C42 C63 H63B 120.0
H63A C63 H63B 120.0
C60 C64 H64A 109.5
C60 C64 H64B 109.5
H64A C64 H64B 109.5
C60 C64 H64C 109.5
H64A C64 H64C 109.5
H64B C64 H64C 109.5
C46 C65 H65A 109.5
C46 C65 H65B 109.5
H65A C65 H65B 109.5
C46 C65 H65C 109.5
H65A C65 H65C 109.5
H65B C65 H65C 109.5
Si2 C66 H66A 109.5
Si2 C66 H66B 109.5
H66A C66 H66B 109.5
Si2 C66 H66C 109.5
H66A C66 H66C 109.5
H66B C66 H66C 109.5
Si2 C67 H67A 109.5
Si2 C67 H67B 109.5
H67A C67 H67B 109.5
Si2 C67 H67C 109.5
H67A C67 H67C 109.5
H67B C67 H67C 109.5
C71 C68 C69 109.08(17)
C71 C68 C70 109.02(17)
C69 C68 C70 109.17(17)
C71 C68 Si2 110.03(14)
C69 C68 Si2 110.09(14)
C70 C68 Si2 109.44(14)
C68 C69 H69A 109.5
C68 C69 H69B 109.5
H69A C69 H69B 109.5
C68 C69 H69C 109.5
H69A C69 H69C 109.5
H69B C69 H69C 109.5
C68 C70 H70A 109.5
C68 C70 H70B 109.5
H70A C70 H70B 109.5
C68 C70 H70C 109.5
H70A C70 H70C 109.5
H70B C70 H70C 109.5
C68 C71 H71A 109.5
C68 C71 H71B 109.5
H71A C71 H71B 109.5
C68 C71 H71C 109.5
H71A C71 H71C 109.5
H71B C71 H71C 109.5

loop_
_geom_bond_atom_site_label_1
_geom_bond_atom_site_label_2
_geom_bond_distance
Si1 O1 1.6502(13)
Si1 C26 1.869(2)
Si1 C27 1.872(2)
Si1 C28 1.8889(19)
O1 C1 1.439(2)
C1 C2 1.518(2)
C1 C22 1.520(2)
C1 H1 1.0000
C2 C23 1.326(3)
C2 C3 1.511(2)
C3 C4 1.530(2)
C3 C20 1.564(2)
C3 H3 1.0000
C4 C5 1.535(2)
C4 H4A 0.9900
C4 H4B 0.9900
C5 C6 1.548(2)
C5 H5A 0.9900
C5 H5B 0.9900
C6 C7 1.542(2)
C6 C24 1.559(2)
C6 C19 1.566(2)
C7 C16 1.385(2)
C7 C8 1.432(2)
C8 C9 1.361(2)
C8 H8 0.9500
C9 C10 1.419(2)
C9 H9 0.9500
C10 C11 1.419(2)
C10 C15 1.429(2)
C11 C12 1.369(3)
C11 H11 0.9500
C12 C13 1.410(3)
C12 H12 0.9500
C13 C14 1.375(2)
C13 H13 0.9500
C14 C15 1.425(2)
C14 H14 0.9500
C15 C16 1.444(2)
C16 C17 1.521(2)
C17 C18 1.533(2)
C17 H17A 0.9900
C17 H17B 0.9900
C18 C19 1.526(2)
C18 H18A 0.9900
C18 H18B 0.9900
C19 C20 1.559(2)
C19 H19 1.0000
C20 C25 1.543(2)
C20 C21 1.554(2)
C21 C22 1.541(2)
C21 H21A 0.9900
C21 H21B 0.9900
C22 H22A 0.9900
C22 H22B 0.9900
C23 H23A 0.9500
C23 H23B 0.9500
C24 H24A 0.9800
C24 H24B 0.9800
C24 H24C 0.9800
C25 H25A 0.9800
C25 H25B 0.9800
C25 H25C 0.9800
C26 H26A 0.9800
C26 H26B 0.9800
C26 H26C 0.9800
C27 H27A 0.9800
C27 H27B 0.9800
C27 H27C 0.9800
C28 C29 1.536(3)
C28 C31 1.539(3)
C28 C30 1.544(3)
C29 H29A 0.9800
C29 H29B 0.9800
C29 H29C 0.9800
C30 H30A 0.9800
C30 H30B 0.9800
C30 H30C 0.9800
C31 H31A 0.9800
C31 H31B 0.9800
C31 H31C 0.9800
Si2 O2 1.6482(14)
Si2 C66 1.866(2)
Si2 C67 1.877(2)
Si2 C68 1.889(2)
O2 C41 1.443(2)
C41 C42 1.512(3)
C41 C62 1.523(3)
C41 H41 1.0000
C42 C63 1.331(3)
C42 C43 1.514(2)
C43 C44 1.528(2)
C43 C60 1.560(2)
C43 H43 1.0000
C44 C45 1.533(2)
C44 H44A 0.9900
C44 H44B 0.9900
C45 C46 1.548(2)
C45 H45A 0.9900
C45 H45B 0.9900
C46 C47 1.548(2)
C46 C65 1.553(2)
C46 C59 1.563(2)
C47 C56 1.383(2)
C47 C48 1.425(3)
C48 C49 1.374(3)
C48 H48 0.9500
C49 C50 1.405(3)
C49 H49 0.9500
C50 C55 1.418(3)
C50 C51 1.434(3)
C51 C52 1.365(3)
C51 H51 0.9500
C52 C53 1.392(4)
C52 H52 0.9500
C53 C54 1.375(3)
C53 H53 0.9500
C54 C55 1.427(3)
C54 H54 0.9500
C55 C56 1.449(2)
C56 C57 1.512(3)
C57 C58 1.536(3)
C57 H57A 0.9900
C57 H57B 0.9900
C58 C59 1.514(2)
C58 H58A 0.9900
C58 H58B 0.9900
C59 C60 1.558(2)
C59 H59 1.0000
C60 C61 1.547(3)
C60 C64 1.554(2)
C61 C62 1.541(3)
C61 H61A 0.9900
C61 H61B 0.9900
C62 H62A 0.9900
C62 H62B 0.9900
C63 H63A 0.9500
C63 H63B 0.9500
C64 H64A 0.9800
C64 H64B 0.9800
C64 H64C 0.9800
C65 H65A 0.9800
C65 H65B 0.9800
C65 H65C 0.9800
C66 H66A 0.9800
C66 H66B 0.9800
C66 H66C 0.9800
C67 H67A 0.9800
C67 H67B 0.9800
C67 H67C 0.9800
C68 C71 1.534(3)
C68 C69 1.540(3)
C68 C70 1.545(3)
C69 H69A 0.9800
C69 H69B 0.9800
C69 H69C 0.9800
C70 H70A 0.9800
C70 H70B 0.9800
C70 H70C 0.9800
C71 H71A 0.9800
C71 H71B 0.9800
C71 H71C 0.9800

loop_
_geom_torsion_atom_site_label_1
_geom_torsion_atom_site_label_2
_geom_torsion_atom_site_label_3
_geom_torsion_atom_site_label_4
_geom_torsion
C26 Si1 O1 C1 -86.88(16)
C27 Si1 O1 C1 34.77(16)
C28 Si1 O1 C1 154.05(14)
Si1 O1 C1 C2 70.13(18)
Si1 O1 C1 C22 -170.04(11)
O1 C1 C2 C23 -119.70(19)
C22 C1 C2 C23 122.97(19)
O1 C1 C2 C3 61.81(19)
C22 C1 C2 C3 -55.53(19)
C23 C2 C3 C4 10.3(3)
C1 C2 C3 C4 -171.30(14)
C23 C2 C3 C20 -119.1(2)
C1 C2 C3 C20 59.36(18)
C2 C3 C4 C5 172.23(14)
C20 C3 C4 C5 -59.04(18)
C3 C4 C5 C6 57.57(18)
C4 C5 C6 C7 -171.25(13)
C4 C5 C6 C24 73.61(17)
C4 C5 C6 C19 -52.64(17)
C5 C6 C7 C16 141.23(16)
C24 C6 C7 C16 -101.45(17)
C19 C6 C7 C16 23.0(2)
C5 C6 C7 C8 -41.62(19)
C24 C6 C7 C8 75.70(17)
C19 C6 C7 C8 -159.82(14)
C16 C7 C8 C9 0.0(2)
C6 C7 C8 C9 -177.30(15)
C7 C8 C9 C10 0.3(3)
C8 C9 C10 C11 176.72(16)
C8 C9 C10 C15 -0.7(2)
C9 C10 C11 C12 -177.15(17)
C15 C10 C11 C12 0.2(3)
C10 C11 C12 C13 -1.4(3)
C11 C12 C13 C14 0.8(3)
C12 C13 C14 C15 0.9(3)
C13 C14 C15 C10 -2.1(2)
C13 C14 C15 C16 176.08(16)
C9 C10 C15 C14 178.95(15)
C11 C10 C15 C14 1.5(2)
C9 C10 C15 C16 0.7(2)
C11 C10 C15 C16 -176.71(15)
C8 C7 C16 C15 0.1(2)
C6 C7 C16 C15 177.22(14)
C8 C7 C16 C17 179.86(15)
C6 C7 C16 C17 -3.0(2)
C14 C15 C16 C7 -178.58(15)
C10 C15 C16 C7 -0.4(2)
C14 C15 C16 C17 1.6(2)
C10 C15 C16 C17 179.77(14)
C7 C16 C17 C18 13.4(2)
C15 C16 C17 C18 -166.85(14)
C16 C17 C18 C19 -44.60(19)
C17 C18 C19 C20 -159.90(14)
C17 C18 C19 C6 66.54(17)
C7 C6 C19 C18 -53.79(17)
C5 C6 C19 C18 -173.84(13)
C24 C6 C19 C18 64.18(18)
C7 C6 C19 C20 173.25(13)
C5 C6 C19 C20 53.20(17)
C24 C6 C19 C20 -68.78(18)
C18 C19 C20 C25 -60.41(19)
C6 C19 C20 C25 69.92(18)
C18 C19 C20 C21 60.26(18)
C6 C19 C20 C21 -169.42(13)
C18 C19 C20 C3 175.20(13)
C6 C19 C20 C3 -54.48(17)
C2 C3 C20 C25 61.85(18)
C4 C3 C20 C25 -69.06(18)
C2 C3 C20 C21 -56.81(17)
C4 C3 C20 C21 172.29(13)
C2 C3 C20 C19 -173.41(13)
C4 C3 C20 C19 55.68(17)
C25 C20 C21 C22 -65.79(18)
C19 C20 C21 C22 170.65(14)
C3 C20 C21 C22 55.60(18)
O1 C1 C22 C21 -68.12(17)
C2 C1 C22 C21 52.06(19)
C20 C21 C22 C1 -55.10(19)
O1 Si1 C28 C29 -174.61(14)
C26 Si1 C28 C29 66.87(17)
C27 Si1 C28 C29 -55.63(17)
O1 Si1 C28 C31 65.01(15)
C26 Si1 C28 C31 -53.52(17)
C27 Si1 C28 C31 -176.01(14)
O1 Si1 C28 C30 -53.55(14)
C26 Si1 C28 C30 -172.07(13)
C27 Si1 C28 C30 65.43(15)
C66 Si2 O2 C41 -86.17(15)
C67 Si2 O2 C41 35.51(16)
C68 Si2 O2 C41 155.18(14)
Si2 O2 C41 C42 61.03(19)
Si2 O2 C41 C62 -178.37(11)
O2 C41 C42 C63 -119.14(19)
C62 C41 C42 C63 122.7(2)
O2 C41 C42 C43 63.6(2)
C62 C41 C42 C43 -54.59(19)
C63 C42 C43 C44 11.9(3)
C41 C42 C43 C44 -170.90(15)
C63 C42 C43 C60 -117.8(2)
C41 C42 C43 C60 59.40(19)
C42 C43 C44 C45 173.08(14)
C60 C43 C44 C45 -58.05(18)
C43 C44 C45 C46 56.83(19)
C44 C45 C46 C47 -171.49(14)
C44 C45 C46 C65 73.06(18)
C44 C45 C46 C59 -52.58(18)
C45 C46 C47 C56 139.18(16)
C65 C46 C47 C56 -103.30(18)
C59 C46 C47 C56 21.0(2)
C45 C46 C47 C48 -44.6(2)
C65 C46 C47 C48 72.88(19)
C59 C46 C47 C48 -162.83(15)
C56 C47 C48 C49 1.6(3)
C46 C47 C48 C49 -174.68(17)
C47 C48 C49 C50 -0.4(3)
C48 C49 C50 C55 -2.8(3)
C48 C49 C50 C51 176.62(18)
C49 C50 C51 C52 179.83(19)
C55 C50 C51 C52 -0.7(3)
C50 C51 C52 C53 -1.9(3)
C51 C52 C53 C54 1.9(3)
C52 C53 C54 C55 0.7(3)
C49 C50 C55 C54 -177.33(17)
C51 C50 C55 C54 3.2(3)
C49 C50 C55 C56 4.7(3)
C51 C50 C55 C56 -174.72(16)
C53 C54 C55 C50 -3.2(3)
C53 C54 C55 C56 174.63(17)
C48 C47 C56 C55 0.4(2)
C46 C47 C56 C55 176.51(15)
C48 C47 C56 C57 -179.16(16)
C46 C47 C56 C57 -3.0(3)
C50 C55 C56 C47 -3.5(2)
C54 C55 C56 C47 178.60(17)
C50 C55 C56 C57 176.00(16)
C54 C55 C56 C57 -1.8(2)
C47 C56 C57 C58 15.5(2)
C55 C56 C57 C58 -164.05(15)
C56 C57 C58 C59 -46.7(2)
C57 C58 C59 C60 -158.64(16)
C57 C58 C59 C46 66.92(19)
C45 C46 C59 C58 -172.32(14)
C47 C46 C59 C58 -52.30(18)
C65 C46 C59 C58 65.98(19)
C45 C46 C59 C60 53.65(18)
C47 C46 C59 C60 173.67(14)
C65 C46 C59 C60 -68.05(19)
C58 C59 C60 C61 58.7(2)
C46 C59 C60 C61 -169.85(14)
C58 C59 C60 C64 -62.2(2)
C46 C59 C60 C64 69.28(19)
C58 C59 C60 C43 173.87(15)
C46 C59 C60 C43 -54.64(19)
C42 C43 C60 C61 -57.10(18)
C44 C43 C60 C61 171.82(14)
C42 C43 C60 C64 61.75(19)
C44 C43 C60 C64 -69.33(18)
C42 C43 C60 C59 -173.85(14)
C44 C43 C60 C59 55.07(18)
C64 C60 C61 C62 -65.87(19)
C59 C60 C61 C62 170.57(14)
C43 C60 C61 C62 55.35(18)
O2 C41 C62 C61 -70.94(19)
C42 C41 C62 C61 50.6(2)
C60 C61 C62 C41 -53.9(2)
O2 Si2 C68 C71 -72.34(15)
C66 Si2 C68 C71 168.76(14)
C67 Si2 C68 C71 46.99(17)
O2 Si2 C68 C69 47.91(15)
C66 Si2 C68 C69 -70.99(16)
C67 Si2 C68 C69 167.25(14)
O2 Si2 C68 C70 167.90(13)
C66 Si2 C68 C70 48.99(16)
C67 Si2 C68 C70 -72.77(16)
